data_4086268
loop_
_publ_author_name
'Munjanja, Lloyd'
'Brennessel, William W.'
'Jones, William D.'

_publ_section_title
;
 Mechanistic Insights in the Exchange of Arylthiolate Groups in
 Aryl(arylthiolato)palladium Complexes Supported by a Dippe Ligand
;
_journal_issue 18
_journal_name_full Organometallics
_journal_page_first 4574
_journal_paper_doi 10.1021/acs.organomet.5b00662
_journal_volume 34
_journal_year 2015
_chemical_formula_moiety 'C28 H46 P2 Pd S2'
_chemical_formula_sum 'C28 H46 P2 Pd S2'
_chemical_formula_weight 615.11
_chemical_name_common jonlm26
_chemical_name_systematic Pd(dippe)(Stolyl)2
_space_group_crystal_system monoclinic
_space_group_IT_number 15
_space_group_name_Hall '-C 2yc'
_space_group_name_H-M_alt 'C 1 2/c 1'
_symmetry_space_group_name_Hall '-C 2yc'
_symmetry_space_group_name_H-M 'C 1 2/c 1'
_atom_sites_solution_hydrogens geom
_atom_sites_solution_primary direct
_atom_sites_solution_secondary difmap
_audit_creation_method SHELXL-2014/7
_cell_angle_alpha 90
_cell_angle_beta 108.432(2)
_cell_angle_gamma 90
_cell_formula_units_Z 4
_cell_length_a 16.9148(19)
_cell_length_b 8.5457(10)
_cell_length_c 21.427(2)
_cell_measurement_reflns_used 4088
_cell_measurement_temperature 100.0(5)
_cell_volume 2938.4(6)
_computing_cell_refinement 'SAINT (Bruker, 2014)'
_computing_data_collection 'APEX2 (Bruker, 2014)'
_computing_data_reduction 'SAINT (Bruker, 2014)'
_computing_molecular_graphics 'SHELXTL (Sheldrick, 2008)'
_computing_publication_material 'SHELXTL (Sheldrick, 2008)'
_computing_structure_refinement 'SHELXL-2014/7 (Sheldrick, 2015)'
_computing_structure_solution 'SHELXT-2014/5 (Sheldrick, 2014)'
_diffrn_ambient_temperature 100.0(5)
_diffrn_measured_fraction_theta_full 0.991
_diffrn_measured_fraction_theta_max 0.987
_diffrn_measurement_device_type 'Bruker SMART APEX II CCD platform'
_diffrn_measurement_method '\w scans'
_diffrn_radiation_type MoK\a
_diffrn_radiation_wavelength 0.71073
_diffrn_reflns_av_R_equivalents 0.1032
_diffrn_reflns_av_unetI/netI 0.0953
_diffrn_reflns_laue_measured_fraction_full 0.991
_diffrn_reflns_laue_measured_fraction_max 0.987
_diffrn_reflns_limit_h_max 28
_diffrn_reflns_limit_h_min -28
_diffrn_reflns_limit_k_max 14
_diffrn_reflns_limit_k_min -13
_diffrn_reflns_limit_l_max 35
_diffrn_reflns_limit_l_min -35
_diffrn_reflns_number 30013
_diffrn_reflns_point_group_measured_fraction_full 0.991
_diffrn_reflns_point_group_measured_fraction_max 0.987
_diffrn_reflns_theta_full 36.319
_diffrn_reflns_theta_max 36.424
_diffrn_reflns_theta_min 2.004
_diffrn_source 'fine-focus sealed tube'
_exptl_absorpt_coefficient_mu 0.898
_exptl_absorpt_correction_T_max 0.7471
_exptl_absorpt_correction_T_min 0.6150
_exptl_absorpt_correction_type multi-scan
_exptl_absorpt_process_details 'SADABS (Sheldrick, 2014)'
_exptl_crystal_colour yellow-orange
_exptl_crystal_density_diffrn 1.390
_exptl_crystal_description needle
_exptl_crystal_F_000 1288
_exptl_crystal_size_max 0.50
_exptl_crystal_size_mid 0.10
_exptl_crystal_size_min 0.06
_refine_diff_density_max 1.085
_refine_diff_density_min -1.063
_refine_diff_density_rms 0.159
_refine_ls_extinction_method none
_refine_ls_goodness_of_fit_ref 1.004
_refine_ls_hydrogen_treatment constr
_refine_ls_matrix_type full
_refine_ls_number_parameters 155
_refine_ls_number_reflns 7082
_refine_ls_number_restraints 0
_refine_ls_restrained_S_all 1.004
_refine_ls_R_factor_all 0.1005
_refine_ls_R_factor_gt 0.0510
_refine_ls_shift/su_max 0.001
_refine_ls_shift/su_mean 0.000
_refine_ls_structure_factor_coef Fsqd
_refine_ls_weighting_details 'w=1/[\s^2^(Fo^2^)+(0.0342P)^2^] where P=(Fo^2^+2Fc^2^)/3'
_refine_ls_weighting_scheme calc
_refine_ls_wR_factor_gt 0.0870
_refine_ls_wR_factor_ref 0.1036
_reflns_Friedel_coverage 0.000
_reflns_number_gt 4489
_reflns_number_total 7082
_reflns_threshold_expression 'I > 2\s(I)'
_cod_data_source_file om5b00662_si_002.cif
_cod_data_source_block 3e
_cod_original_cell_volume 2938.3(6)
_cod_database_code 4086268
_shelx_space_group_comment
;
The symmetry employed for this shelxl refinement is uniquely defined
by the following loop, which should always be used as a source of
symmetry information in preference to the above space-group names.
They are only intended as comments.
;
_shelx_estimated_absorpt_t_min 0.662
_shelx_estimated_absorpt_t_max 0.948

loop_
_space_group_symop_operation_xyz
'x, y, z'
'-x, y, -z+1/2'
'x+1/2, y+1/2, z'
'-x+1/2, y+1/2, -z+1/2'
'-x, -y, -z'
'x, -y, z-1/2'
'-x+1/2, -y+1/2, -z'
'x+1/2, -y+1/2, z-1/2'

loop_
_atom_site_label
_atom_site_type_symbol
_atom_site_fract_x
_atom_site_fract_y
_atom_site_fract_z
_atom_site_U_iso_or_equiv
_atom_site_adp_type
_atom_site_occupancy
_atom_site_site_symmetry_order
_atom_site_calc_flag
_atom_site_refinement_flags_posn
_atom_site_refinement_flags_adp
_atom_site_refinement_flags_occupancy
Pd1 Pd 0.5000 0.50898(3) 0.7500 0.01122(6) Uani 1 2 d S T P
S1 S 0.44222(4) 0.32134(7) 0.80619(3) 0.01598(13) Uani 1 1 d . . .
P1 P 0.44948(4) 0.70143(7) 0.80027(3) 0.01259(13) Uani 1 1 d . . .
C1 C 0.52768(15) 0.2350(3) 0.86645(12) 0.0152(4) Uani 1 1 d . . .
C2 C 0.60872(17) 0.2339(4) 0.86354(15) 0.0265(6) Uani 1 1 d . . .
H2 H 0.6212 0.2883 0.8291 0.032 Uiso 1 1 calc R U .
C3 C 0.67158(18) 0.1541(4) 0.91034(16) 0.0317(7) Uani 1 1 d . . .
H3 H 0.7261 0.1543 0.9067 0.038 Uiso 1 1 calc R U .
C4 C 0.65770(17) 0.0744(3) 0.96208(14) 0.0228(5) Uani 1 1 d . . .
C5 C 0.57751(19) 0.0793(3) 0.96574(14) 0.0249(6) Uani 1 1 d . . .
H5 H 0.5657 0.0272 1.0010 0.030 Uiso 1 1 calc R U .
C6 C 0.51355(17) 0.1586(3) 0.91915(13) 0.0208(5) Uani 1 1 d . . .
H6 H 0.4594 0.1604 0.9235 0.025 Uiso 1 1 calc R U .
C7 C 0.72616(19) -0.0141(4) 1.01205(16) 0.0355(7) Uani 1 1 d . . .
H7A H 0.7039 -0.0624 1.0445 0.053 Uiso 1 1 calc R U .
H7B H 0.7711 0.0583 1.0344 0.053 Uiso 1 1 calc R U .
H7C H 0.7479 -0.0956 0.9898 0.053 Uiso 1 1 calc R U .
C8 C 0.49193(15) 0.8887(3) 0.78313(12) 0.0155(5) Uani 1 1 d . . .
H8A H 0.4522 0.9735 0.7834 0.019 Uiso 1 1 calc R U .
H8B H 0.5448 0.9106 0.8185 0.019 Uiso 1 1 calc R U .
C9 C 0.33521(15) 0.7189(3) 0.76880(13) 0.0166(5) Uani 1 1 d . . .
H9 H 0.3118 0.6230 0.7831 0.020 Uiso 1 1 calc R U .
C10 C 0.30285(16) 0.7220(4) 0.69334(13) 0.0232(6) Uani 1 1 d . . .
H10A H 0.2418 0.7177 0.6783 0.035 Uiso 1 1 calc R U .
H10B H 0.3249 0.6317 0.6760 0.035 Uiso 1 1 calc R U .
H10C H 0.3212 0.8187 0.6775 0.035 Uiso 1 1 calc R U .
C11 C 0.30182(16) 0.8607(3) 0.79720(15) 0.0249(6) Uani 1 1 d . . .
H11A H 0.2408 0.8598 0.7813 0.037 Uiso 1 1 calc R U .
H11B H 0.3221 0.9576 0.7830 0.037 Uiso 1 1 calc R U .
H11C H 0.3213 0.8551 0.8453 0.037 Uiso 1 1 calc R U .
C12 C 0.47565(16) 0.7047(3) 0.89087(12) 0.0169(5) Uani 1 1 d . . .
H12 H 0.4683 0.8151 0.9035 0.020 Uiso 1 1 calc R U .
C13 C 0.56788(16) 0.6632(3) 0.92346(13) 0.0217(5) Uani 1 1 d . . .
H13A H 0.5823 0.6750 0.9713 0.033 Uiso 1 1 calc R U .
H13B H 0.6026 0.7335 0.9070 0.033 Uiso 1 1 calc R U .
H13C H 0.5776 0.5548 0.9129 0.033 Uiso 1 1 calc R U .
C14 C 0.42072(18) 0.6025(3) 0.91901(14) 0.0239(6) Uani 1 1 d . . .
H14A H 0.4350 0.6212 0.9664 0.036 Uiso 1 1 calc R U .
H14B H 0.4299 0.4920 0.9112 0.036 Uiso 1 1 calc R U .
H14C H 0.3620 0.6289 0.8974 0.036 Uiso 1 1 calc R U .

loop_
_atom_site_aniso_label
_atom_site_aniso_U_11
_atom_site_aniso_U_22
_atom_site_aniso_U_33
_atom_site_aniso_U_23
_atom_site_aniso_U_13
_atom_site_aniso_U_12
Pd1 0.01072(10) 0.00689(12) 0.01548(11) 0.000 0.00331(8) 0.000
S1 0.0127(3) 0.0122(3) 0.0225(3) 0.0046(2) 0.0048(2) -0.0002(2)
P1 0.0118(3) 0.0089(3) 0.0165(3) -0.0004(2) 0.0037(2) 0.0003(2)
C1 0.0173(11) 0.0083(10) 0.0178(11) -0.0007(8) 0.0021(9) 0.0002(9)
C2 0.0172(12) 0.0319(16) 0.0296(15) 0.0118(12) 0.0062(11) -0.0006(12)
C3 0.0145(13) 0.0363(18) 0.0420(18) 0.0122(15) 0.0056(12) 0.0008(12)
C4 0.0223(13) 0.0185(13) 0.0216(13) 0.0008(10) -0.0017(10) 0.0027(11)
C5 0.0316(15) 0.0227(14) 0.0205(13) 0.0064(11) 0.0086(12) 0.0048(12)
C6 0.0207(13) 0.0213(13) 0.0223(13) 0.0004(10) 0.0096(10) 0.0050(10)
C7 0.0286(15) 0.0303(17) 0.0370(17) 0.0047(14) -0.0044(12) 0.0059(14)
C8 0.0148(11) 0.0102(11) 0.0215(12) -0.0019(9) 0.0055(9) 0.0007(9)
C9 0.0124(11) 0.0155(11) 0.0208(12) -0.0007(9) 0.0037(9) -0.0015(9)
C10 0.0149(12) 0.0284(15) 0.0223(13) 0.0049(11) 0.0004(10) -0.0014(11)
C11 0.0142(12) 0.0246(15) 0.0353(16) -0.0048(12) 0.0072(11) 0.0047(11)
C12 0.0191(12) 0.0144(12) 0.0163(11) -0.0036(9) 0.0046(9) 0.0005(9)
C13 0.0187(12) 0.0234(14) 0.0187(12) 0.0000(10) -0.0003(10) 0.0005(11)
C14 0.0285(14) 0.0238(14) 0.0225(13) 0.0005(11) 0.0123(11) 0.0001(12)

loop_
_atom_type_symbol
_atom_type_description
_atom_type_scat_dispersion_real
_atom_type_scat_dispersion_imag
_atom_type_scat_source
C C 0.0033 0.0016 'International Tables Vol C Tables 4.2.6.8 and 6.1.1.4'
H H 0.0000 0.0000 'International Tables Vol C Tables 4.2.6.8 and 6.1.1.4'
P P 0.1023 0.0942 'International Tables Vol C Tables 4.2.6.8 and 6.1.1.4'
S S 0.1246 0.1234 'International Tables Vol C Tables 4.2.6.8 and 6.1.1.4'
Pd Pd -0.9988 1.0072 'International Tables Vol C Tables 4.2.6.8 and 6.1.1.4'

loop_
_geom_angle_atom_site_label_1
_geom_angle_atom_site_label_2
_geom_angle_atom_site_label_3
_geom_angle
_geom_angle_site_symmetry_1
_geom_angle_site_symmetry_3
P1 Pd1 P1 87.43(4) . 2_656
P1 Pd1 S1 175.80(3) . 2_656
P1 Pd1 S1 88.39(2) 2_656 2_656
P1 Pd1 S1 88.39(2) . .
P1 Pd1 S1 175.80(3) 2_656 .
S1 Pd1 S1 95.80(4) 2_656 .
C1 S1 Pd1 106.13(9) . .
C8 P1 C9 106.69(12) . .
C8 P1 C12 102.57(12) . .
C9 P1 C12 104.98(11) . .
C8 P1 Pd1 107.80(8) . .
C9 P1 Pd1 113.16(9) . .
C12 P1 Pd1 120.44(8) . .
C6 C1 C2 117.3(2) . .
C6 C1 S1 118.6(2) . .
C2 C1 S1 124.1(2) . .
C3 C2 C1 120.8(3) . .
C3 C2 H2 119.6 . .
C1 C2 H2 119.6 . .
C4 C3 C2 122.4(3) . .
C4 C3 H3 118.8 . .
C2 C3 H3 118.8 . .
C3 C4 C5 116.6(3) . .
C3 C4 C7 121.9(3) . .
C5 C4 C7 121.4(3) . .
C4 C5 C6 121.8(3) . .
C4 C5 H5 119.1 . .
C6 C5 H5 119.1 . .
C1 C6 C5 121.1(2) . .
C1 C6 H6 119.4 . .
C5 C6 H6 119.4 . .
C4 C7 H7A 109.5 . .
C4 C7 H7B 109.5 . .
H7A C7 H7B 109.5 . .
C4 C7 H7C 109.5 . .
H7A C7 H7C 109.5 . .
H7B C7 H7C 109.5 . .
C8 C8 P1 112.43(11) 2_656 .
C8 C8 H8A 109.1 2_656 .
P1 C8 H8A 109.1 . .
C8 C8 H8B 109.1 2_656 .
P1 C8 H8B 109.1 . .
H8A C8 H8B 107.8 . .
C10 C9 C11 110.4(2) . .
C10 C9 P1 111.76(17) . .
C11 C9 P1 113.12(18) . .
C10 C9 H9 107.0 . .
C11 C9 H9 107.0 . .
P1 C9 H9 107.0 . .
C9 C10 H10A 109.5 . .
C9 C10 H10B 109.5 . .
H10A C10 H10B 109.5 . .
C9 C10 H10C 109.5 . .
H10A C10 H10C 109.5 . .
H10B C10 H10C 109.5 . .
C9 C11 H11A 109.5 . .
C9 C11 H11B 109.5 . .
H11A C11 H11B 109.5 . .
C9 C11 H11C 109.5 . .
H11A C11 H11C 109.5 . .
H11B C11 H11C 109.5 . .
C14 C12 C13 110.2(2) . .
C14 C12 P1 115.53(18) . .
C13 C12 P1 110.21(17) . .
C14 C12 H12 106.8 . .
C13 C12 H12 106.8 . .
P1 C12 H12 106.8 . .
C12 C13 H13A 109.5 . .
C12 C13 H13B 109.5 . .
H13A C13 H13B 109.5 . .
C12 C13 H13C 109.5 . .
H13A C13 H13C 109.5 . .
H13B C13 H13C 109.5 . .
C12 C14 H14A 109.5 . .
C12 C14 H14B 109.5 . .
H14A C14 H14B 109.5 . .
C12 C14 H14C 109.5 . .
H14A C14 H14C 109.5 . .
H14B C14 H14C 109.5 . .

loop_
_geom_bond_atom_site_label_1
_geom_bond_atom_site_label_2
_geom_bond_distance
_geom_bond_site_symmetry_2
Pd1 P1 2.2755(7) .
Pd1 P1 2.2755(7) 2_656
Pd1 S1 2.3916(7) 2_656
Pd1 S1 2.3916(7) .
S1 C1 1.767(3) .
P1 C8 1.838(3) .
P1 C9 1.841(2) .
P1 C12 1.850(3) .
C1 C6 1.389(3) .
C1 C2 1.392(4) .
C2 C3 1.388(4) .
C2 H2 0.9500 .
C3 C4 1.383(4) .
C3 H3 0.9500 .
C4 C5 1.384(4) .
C4 C7 1.508(4) .
C5 C6 1.394(4) .
C5 H5 0.9500 .
C6 H6 0.9500 .
C7 H7A 0.9800 .
C7 H7B 0.9800 .
C7 H7C 0.9800 .
C8 C8 1.528(5) 2_656
C8 H8A 0.9900 .
C8 H8B 0.9900 .
C9 C10 1.535(4) .
C9 C11 1.541(4) .
C9 H9 1.0000 .
C10 H10A 0.9800 .
C10 H10B 0.9800 .
C10 H10C 0.9800 .
C11 H11A 0.9800 .
C11 H11B 0.9800 .
C11 H11C 0.9800 .
C12 C14 1.531(4) .
C12 C13 1.536(4) .
C12 H12 1.0000 .
C13 H13A 0.9800 .
C13 H13B 0.9800 .
C13 H13C 0.9800 .
C14 H14A 0.9800 .
C14 H14B 0.9800 .
C14 H14C 0.9800 .

loop_
_geom_torsion_atom_site_label_1
_geom_torsion_atom_site_label_2
_geom_torsion_atom_site_label_3
_geom_torsion_atom_site_label_4
_geom_torsion
_geom_torsion_site_symmetry_4
Pd1 S1 C1 C6 160.36(19) .
Pd1 S1 C1 C2 -21.9(3) .
C6 C1 C2 C3 2.4(4) .
S1 C1 C2 C3 -175.4(2) .
C1 C2 C3 C4 -0.9(5) .
C2 C3 C4 C5 -0.8(5) .
C2 C3 C4 C7 179.0(3) .
C3 C4 C5 C6 0.9(4) .
C7 C4 C5 C6 -178.9(3) .
C2 C1 C6 C5 -2.3(4) .
S1 C1 C6 C5 175.6(2) .
C4 C5 C6 C1 0.7(5) .
C9 P1 C8 C8 -91.6(2) 2_656
C12 P1 C8 C8 158.3(2) 2_656
Pd1 P1 C8 C8 30.2(2) 2_656
C8 P1 C9 C10 70.3(2) .
C12 P1 C9 C10 178.66(19) .
Pd1 P1 C9 C10 -48.1(2) .
C8 P1 C9 C11 -55.2(2) .
C12 P1 C9 C11 53.2(2) .
Pd1 P1 C9 C11 -173.54(17) .
C8 P1 C12 C14 156.17(19) .
C9 P1 C12 C14 44.8(2) .
Pd1 P1 C12 C14 -84.21(19) .
C8 P1 C12 C13 -78.13(19) .
C9 P1 C12 C13 170.50(18) .
Pd1 P1 C12 C13 41.5(2) .
